data_4028926
loop_
_publ_author_name
'Pouchain, Laurent'
'Al\'ev\^eque, Olivier'
'Nicolas, Yohann'
'Oger, Agathe'
'Le R\'egent, Charles-Henri'
'Allain, Magali'
'Blanchard, Philippe'
'Roncali, Jean'

_publ_section_title
;
 Quaterthiophenes with Terminal Indeno[1,2-b]thiophene Units asp-Type
 Organic Semiconductors
;
_journal_issue 3
_journal_name_full 'The Journal of Organic Chemistry'
_journal_page_first 1054
_journal_page_last 1064
_journal_paper_doi 10.1021/jo802028n
_journal_volume 74
_journal_year 2009
_chemical_formula_moiety 'C61 H48 S4'
_chemical_formula_sum 'C61 H48 S4'
_chemical_formula_weight 909.23
_space_group_IT_number 2
_symmetry_cell_setting triclinic
_symmetry_space_group_name_Hall '-P 1'
_symmetry_space_group_name_H-M 'P -1'
_audit_creation_date 2008-11-10T17:56:57-00:00
_audit_creation_method 'WinGX routine CIF_UPDATE'
_cell_angle_alpha 91.43(1)
_cell_angle_beta 103.31(1)
_cell_angle_gamma 101.65(1)
_cell_formula_units_Z 2
_cell_length_a 10.941(1)
_cell_length_b 12.209(1)
_cell_length_c 19.061(2)
_cell_measurement_reflns_used 7998
_cell_measurement_temperature 293(2)
_cell_measurement_theta_max 25.9
_cell_measurement_theta_min 1.75
_cell_volume 2419.9(4)
_computing_cell_refinement 'SELECT,CELL, STOE IPDS'
_computing_data_collection 'EXPOSE, STOE IPDS'
_computing_data_reduction 'INTEGRATE, STOE IPDS'
_computing_molecular_graphics 'DIAMOND 3.1f (Crystal Impact GbR 2005)'
_computing_publication_material 'WinGX publication routines (Farrugia, 1999)'
_computing_structure_refinement 'SHELXL-97 (Sheldrick, 1997)'
_computing_structure_solution 'Direct methods (Sir92,Altomare et al.,1993)'
_diffrn_detector_area_resol_mean 6.66
_diffrn_measured_fraction_theta_full 0.926
_diffrn_measured_fraction_theta_max 0.926
_diffrn_measurement_device_type 'STOE IPDS'
_diffrn_measurement_method 'Oscillation Phi Incr 1.2 deg'
_diffrn_radiation_probe x-ray
_diffrn_radiation_type MoK\a
_diffrn_radiation_wavelength 0.71073
_diffrn_reflns_av_R_equivalents 0.065
_diffrn_reflns_limit_h_max 13
_diffrn_reflns_limit_h_min -13
_diffrn_reflns_limit_k_max 15
_diffrn_reflns_limit_k_min -14
_diffrn_reflns_limit_l_max 23
_diffrn_reflns_limit_l_min -23
_diffrn_reflns_number 34513
_diffrn_reflns_theta_full 26.07
_diffrn_reflns_theta_max 26.07
_diffrn_reflns_theta_min 1.71
_exptl_absorpt_coefficient_mu 0.236
_exptl_absorpt_correction_T_max 0.9732
_exptl_absorpt_correction_T_min 0.8624
_exptl_absorpt_correction_type gaussian
_exptl_absorpt_process_details
;
 PLATON-ABSGAUSS : Spek, A.L. (2003), J.Appl.Cryst. 36, 7-13
;
_exptl_crystal_colour orange
_exptl_crystal_density_diffrn 1.248
_exptl_crystal_density_method 'not measured'
_exptl_crystal_description prism
_exptl_crystal_F_000 956
_exptl_crystal_size_max 0.77
_exptl_crystal_size_mid 0.38
_exptl_crystal_size_min 0.1
_refine_diff_density_max 0.527
_refine_diff_density_min -0.345
_refine_ls_extinction_coef 0.0106(17)
_refine_ls_extinction_expression Fc^*^=kFc[1+0.001xFc^2^\l^3^/sin(2\q)]^-1/4^
_refine_ls_extinction_method SHELXL
_refine_ls_goodness_of_fit_ref 0.92
_refine_ls_hydrogen_treatment constr
_refine_ls_matrix_type full
_refine_ls_number_parameters 591
_refine_ls_number_reflns 8891
_refine_ls_number_restraints 2
_refine_ls_restrained_S_all 0.922
_refine_ls_R_factor_gt 0.0527
_refine_ls_shift/su_max 0.001
_refine_ls_structure_factor_coef Fsqd
_refine_ls_weighting_details 'calc w=1/[\s^2^(Fo^2^)+(0.1093P)^2^+0.0000P] where P=(Fo^2^+2Fc^2^)/3'
_refine_ls_weighting_scheme calc
_refine_ls_wR_factor_ref 0.1656
_reflns_number_gt 5131
_reflns_number_total 8891
_reflns_threshold_expression >2sigma(I)
_cod_data_source_file jo802028nsup1.cif
_cod_data_source_block pbch17
_cod_database_code 4028926

loop_
_symmetry_equiv_pos_as_xyz
'x, y, z'
'-x, -y, -z'

loop_
_atom_site_label
_atom_site_type_symbol
_atom_site_fract_x
_atom_site_fract_y
_atom_site_fract_z
_atom_site_U_iso_or_equiv
_atom_site_adp_type
_atom_site_occupancy
_atom_site_calc_flag
_atom_site_refinement_flags
C1 C 0.5201(3) 0.0500(2) 0.98262(14) 0.0629(7) Uani 1 d .
C2 C 0.6394(3) 0.1154(3) 0.99036(17) 0.0749(9) Uani 1 d .
H2 H 0.7126 0.0997 1.0206 0.09 Uiso 1 calc R
C3 C 0.6427(3) 0.2085(3) 0.94880(17) 0.0745(8) Uani 1 d .
H3 H 0.7177 0.2602 0.9486 0.089 Uiso 1 calc R
C4 C 0.5235(3) 0.2154(2) 0.90844(14) 0.0596(7) Uani 1 d .
C5 C 0.4916(3) 0.3005(2) 0.85997(14) 0.0589(7) Uani 1 d .
C6 C 0.5758(3) 0.3802(2) 0.83491(14) 0.0563(6) Uani 1 d .
H6 H 0.6645 0.3871 0.8467 0.068 Uiso 1 calc R
C7 C 0.5113(3) 0.4502(2) 0.78910(13) 0.0520(6) Uani 1 d .
C8 C 0.3809(3) 0.4234(2) 0.77976(14) 0.0566(6) Uani 1 d .
C9 C 0.3206(3) 0.4992(2) 0.73279(14) 0.0562(6) Uani 1 d .
C10 C 0.1940(3) 0.5095(3) 0.70948(17) 0.0703(8) Uani 1 d .
H10 H 0.1283 0.4598 0.7228 0.084 Uiso 1 calc R
C11 C 0.1674(3) 0.5948(3) 0.66616(17) 0.0759(9) Uani 1 d .
H11 H 0.0829 0.6029 0.6506 0.091 Uiso 1 calc R
C12 C 0.2640(3) 0.6680(3) 0.64570(16) 0.0688(8) Uani 1 d .
H12 H 0.2439 0.7244 0.6161 0.083 Uiso 1 calc R
C13 C 0.3906(3) 0.6584(2) 0.66878(15) 0.0627(7) Uani 1 d .
H13 H 0.4557 0.7085 0.6553 0.075 Uiso 1 calc R
C14 C 0.4193(3) 0.5737(2) 0.71208(13) 0.0526(6) Uani 1 d .
C15 C 0.5517(2) 0.5505(2) 0.74825(13) 0.0506(6) Uani 1 d .
C16 C 0.6296(3) 0.6523(2) 0.79903(13) 0.0524(6) Uani 1 d .
C17 C 0.6309(3) 0.6581(3) 0.87204(15) 0.0632(7) Uani 1 d .
H17 H 0.5851 0.5984 0.8912 0.076 Uiso 1 calc R
C18 C 0.6996(3) 0.7518(3) 0.91632(17) 0.0738(8) Uani 1 d .
H18 H 0.6998 0.7536 0.9652 0.089 Uiso 1 calc R
C19 C 0.7675(3) 0.8422(3) 0.89064(18) 0.0756(9) Uani 1 d .
C20 C 0.7639(3) 0.8383(3) 0.81756(18) 0.0717(8) Uani 1 d .
H20 H 0.8081 0.8992 0.7986 0.086 Uiso 1 calc R
C21 C 0.6955(3) 0.7447(2) 0.77234(15) 0.0635(7) Uani 1 d .
H21 H 0.6937 0.7438 0.7233 0.076 Uiso 1 calc R
C22 C 0.8472(5) 0.9423(4) 0.9405(3) 0.1234(17) Uani 1 d .
H22A H 0.8255 0.9382 0.9866 0.185 Uiso 1 calc R
H22B H 0.8298 1.01 0.9198 0.185 Uiso 1 calc R
H22C H 0.9368 0.9421 0.9469 0.185 Uiso 1 calc R
C23 C 0.6254(3) 0.5168(2) 0.69485(13) 0.0518(6) Uani 1 d .
C24 C 0.5654(3) 0.4790(3) 0.62371(15) 0.0683(8) Uani 1 d .
H24 H 0.4792 0.4802 0.6059 0.082 Uiso 1 calc R
C25 C 0.6322(4) 0.4394(3) 0.57880(17) 0.0803(9) Uani 1 d .
H25 H 0.5897 0.4144 0.5313 0.096 Uiso 1 calc R
C26 C 0.7599(4) 0.4359(3) 0.60255(17) 0.0751(9) Uani 1 d .
C27 C 0.8189(3) 0.4742(3) 0.67341(17) 0.0734(8) Uani 1 d .
H27 H 0.9055 0.4738 0.6909 0.088 Uiso 1 calc R
C28 C 0.7538(3) 0.5129(3) 0.71879(15) 0.0652(7) Uani 1 d .
H28 H 0.7965 0.537 0.7664 0.078 Uiso 1 calc R
C29 C 0.8338(5) 0.3929(4) 0.5541(2) 0.1112(15) Uani 1 d .
H29A H 0.781 0.378 0.5057 0.167 Uiso 1 calc R
H29B H 0.8574 0.3251 0.5713 0.167 Uiso 1 calc R
H29C H 0.9099 0.4483 0.5544 0.167 Uiso 1 calc R
C30 C 0.0429(3) 0.5238(3) 0.97795(16) 0.0701(8) Uani 1 d .
C31 C 0.1532(4) 0.4959(3) 0.9699(2) 0.0856(10) Uani 1 d .
H31 H 0.1867 0.4392 0.9939 0.103 Uiso 1 calc R
C32 C 0.2122(4) 0.5610(3) 0.9218(2) 0.0870(10) Uani 1 d .
H32 H 0.2884 0.5518 0.911 0.104 Uiso 1 calc R
C33 C 0.1454(3) 0.6391(3) 0.89268(16) 0.0696(8) Uani 1 d .
C34 C 0.1783(3) 0.7243(3) 0.84443(16) 0.0660(7) Uani 1 d .
C35 C 0.0960(3) 0.7821(2) 0.80225(15) 0.0641(7) Uani 1 d .
H35 H 0.008 0.769 0.7986 0.077 Uiso 1 calc R
C36 C 0.1621(3) 0.8633(2) 0.76551(15) 0.0596(7) Uani 1 d .
C37 C 0.2905(3) 0.8667(3) 0.78020(15) 0.0630(7) Uani 1 d .
C38 C 0.3560(3) 0.9560(3) 0.74438(16) 0.0687(8) Uani 1 d .
C39 C 0.4838(4) 0.9967(4) 0.7476(2) 0.0903(10) Uani 1 d .
H39 H 0.5464 0.9617 0.7733 0.108 Uiso 1 calc R
C40 C 0.5174(4) 1.0921(4) 0.7114(2) 0.1050(13) Uani 1 d .
H40 H 0.6034 1.121 0.7129 0.126 Uiso 1 calc R
C41 C 0.4246(5) 1.1439(4) 0.6734(2) 0.1002(12) Uani 1 d .
H41 H 0.4484 1.2078 0.6499 0.12 Uiso 1 calc R
C42 C 0.2961(4) 1.1013(3) 0.6701(2) 0.0845(10) Uani 1 d .
H42 H 0.2338 1.1363 0.6442 0.101 Uiso 1 calc R
C43 C 0.2601(3) 1.0075(2) 0.70493(16) 0.0660(7) Uani 1 d .
C44 C 0.1264(3) 0.9487(2) 0.71126(15) 0.0607(7) Uani 1 d .
C45 C 0.0412(3) 0.8838(2) 0.64105(15) 0.0623(7) Uani 1 d .
C46 C -0.0754(4) 0.8162(3) 0.64218(19) 0.0828(9) Uani 1 d .
H46 H -0.1033 0.815 0.6848 0.099 Uiso 1 calc R
C47 C -0.1518(4) 0.7506(3) 0.5824(2) 0.0929(11) Uani 1 d .
H47 H -0.2297 0.7056 0.5854 0.111 Uiso 1 calc R
C48 C -0.1147(4) 0.7504(3) 0.51771(19) 0.0862(10) Uani 1 d .
C49 C -0.0004(4) 0.8180(3) 0.51571(18) 0.0868(10) Uani 1 d .
H49 H 0.0258 0.8201 0.4726 0.104 Uiso 1 calc R
C50 C 0.0786(3) 0.8844(3) 0.57635(17) 0.0752(9) Uani 1 d .
H50 H 0.1565 0.9291 0.5733 0.09 Uiso 1 calc R
C51 C -0.1978(6) 0.6748(4) 0.4523(2) 0.1248(18) Uani 1 d .
H51A H -0.1615 0.6899 0.4114 0.187 Uiso 1 calc R
H51B H -0.2831 0.6889 0.4419 0.187 Uiso 1 calc R
H51C H -0.2013 0.5977 0.4625 0.187 Uiso 1 calc R
C52 C 0.0599(3) 1.0325(2) 0.73996(16) 0.0612(7) Uani 1 d .
C53 C 0.0810(3) 1.0600(3) 0.81337(16) 0.0663(7) Uani 1 d .
H53 H 0.1318 1.0226 0.8461 0.08 Uiso 1 calc R
C54 C 0.0286(3) 1.1414(3) 0.83877(18) 0.0715(8) Uani 1 d .
H54 H 0.0456 1.1581 0.8884 0.086 Uiso 1 calc R
C55 C -0.0477(4) 1.1988(3) 0.7935(2) 0.0794(9) Uani 1 d .
C56 C -0.0702(5) 1.1719(4) 0.7210(2) 0.1024(13) Uani 1 d .
H56 H -0.1224 1.2089 0.6887 0.123 Uiso 1 calc R
C57 C -0.0171(4) 1.0907(3) 0.69448(19) 0.0897(11) Uani 1 d .
H57 H -0.0338 1.075 0.6448 0.108 Uiso 1 calc R
C58 C -0.1077(5) 1.2861(4) 0.8224(3) 0.1197(16) Uani 1 d .
H58A H -0.051 1.3584 0.8268 0.179 Uiso 1 calc R
H58B H -0.1218 1.2676 0.8689 0.179 Uiso 1 calc R
H58C H -0.1883 1.2878 0.7897 0.179 Uiso 1 calc R
C59 C 0.5940(16) 0.1080(11) 0.5028(9) 0.228(7) Uani 1 d D
H59A H 0.606 0.1671 0.5402 0.273 Uiso 1 calc R
H59B H 0.6438 0.1373 0.4688 0.273 Uiso 1 calc R
C60 C 0.6498(10) 0.002(2) 0.5399(6) 0.307(10) Uani 1 d D
H60A H 0.7071 -0.024 0.5144 0.369 Uiso 1 calc R
H60B H 0.6925 0.0191 0.5906 0.369 Uiso 1 calc R
C61 C 0.520(3) -0.0831(17) 0.5288(9) 0.391(14) Uani 1 d D
H61A H 0.546 -0.1518 0.5182 0.469 Uiso 1 calc R
H61B H 0.5126 -0.087 0.5785 0.469 Uiso 1 calc R
S1 S 0.33327(8) 0.31183(6) 0.82677(4) 0.0673(2) Uani 1 d .
S2 S 0.40907(8) 0.10501(7) 0.92250(4) 0.0716(2) Uani 1 d .
S3 S 0.01037(9) 0.63233(7) 0.92539(4) 0.0752(3) Uani 1 d .
S4 S 0.33495(8) 0.77016(8) 0.83844(4) 0.0754(3) Uani 1 d .

loop_
_atom_site_aniso_label
_atom_site_aniso_U_11
_atom_site_aniso_U_22
_atom_site_aniso_U_33
_atom_site_aniso_U_23
_atom_site_aniso_U_13
_atom_site_aniso_U_12
C1 0.075(2) 0.0588(15) 0.0540(14) 0.0086(12) 0.0165(13) 0.0111(14)
C2 0.074(2) 0.0747(19) 0.0721(19) 0.0229(15) 0.0095(15) 0.0151(17)
C3 0.064(2) 0.0751(19) 0.080(2) 0.0204(15) 0.0155(15) 0.0049(16)
C4 0.070(2) 0.0553(15) 0.0560(15) 0.0098(11) 0.0201(13) 0.0120(13)
C5 0.0642(19) 0.0589(15) 0.0562(14) 0.0079(12) 0.0178(12) 0.0146(13)
C6 0.0507(17) 0.0618(15) 0.0591(15) 0.0128(12) 0.0162(12) 0.0142(12)
C7 0.0463(17) 0.0563(14) 0.0541(14) 0.0098(11) 0.0129(11) 0.0108(12)
C8 0.0498(18) 0.0567(14) 0.0626(15) 0.0050(12) 0.0143(12) 0.0087(12)
C9 0.0479(16) 0.0589(15) 0.0604(15) 0.0005(12) 0.0086(12) 0.0137(12)
C10 0.0474(18) 0.0799(19) 0.080(2) 0.0001(16) 0.0109(14) 0.0126(15)
C11 0.057(2) 0.090(2) 0.079(2) -0.0004(17) 0.0012(15) 0.0314(18)
C12 0.069(2) 0.0752(18) 0.0633(16) 0.0048(14) 0.0052(14) 0.0304(17)
C13 0.0596(19) 0.0699(17) 0.0599(15) 0.0097(13) 0.0112(13) 0.0195(14)
C14 0.0473(16) 0.0572(14) 0.0537(14) 0.0047(11) 0.0091(11) 0.0155(12)
C15 0.0433(15) 0.0573(14) 0.0515(13) 0.0074(11) 0.0117(10) 0.0104(11)
C16 0.0451(16) 0.0593(14) 0.0531(14) 0.0063(11) 0.0112(11) 0.0125(12)
C17 0.0611(19) 0.0708(17) 0.0569(15) 0.0050(13) 0.0173(13) 0.0089(14)
C18 0.078(2) 0.084(2) 0.0570(16) -0.0047(15) 0.0132(15) 0.0153(17)
C19 0.065(2) 0.075(2) 0.080(2) -0.0133(16) 0.0130(16) 0.0071(16)
C20 0.065(2) 0.0628(17) 0.084(2) 0.0041(15) 0.0188(15) 0.0049(15)
C21 0.0602(19) 0.0678(17) 0.0590(15) 0.0063(13) 0.0139(13) 0.0059(14)
C22 0.126(4) 0.111(3) 0.106(3) -0.041(3) 0.019(3) -0.019(3)
C23 0.0500(16) 0.0575(14) 0.0492(13) 0.0059(11) 0.0134(11) 0.0129(12)
C24 0.0597(19) 0.084(2) 0.0596(16) -0.0049(14) 0.0083(13) 0.0191(16)
C25 0.086(3) 0.098(2) 0.0575(17) -0.0104(16) 0.0159(16) 0.024(2)
C26 0.083(3) 0.087(2) 0.0680(18) 0.0071(15) 0.0329(16) 0.0295(19)
C27 0.061(2) 0.099(2) 0.0701(19) 0.0109(16) 0.0238(14) 0.0309(18)
C28 0.0578(19) 0.086(2) 0.0549(15) 0.0075(14) 0.0140(12) 0.0224(15)
C29 0.119(4) 0.148(4) 0.092(3) -0.002(2) 0.050(2) 0.060(3)
C30 0.078(2) 0.0692(18) 0.0603(17) 0.0080(13) 0.0066(14) 0.0201(16)
C31 0.094(3) 0.082(2) 0.089(2) 0.0285(18) 0.0190(19) 0.040(2)
C32 0.089(3) 0.090(2) 0.095(2) 0.0282(19) 0.0264(19) 0.043(2)
C33 0.081(2) 0.0689(17) 0.0616(16) 0.0085(13) 0.0118(14) 0.0266(16)
C34 0.069(2) 0.0688(17) 0.0637(16) 0.0073(13) 0.0142(14) 0.0249(15)
C35 0.0587(19) 0.0697(17) 0.0678(17) 0.0104(13) 0.0153(13) 0.0221(14)
C36 0.0555(18) 0.0616(15) 0.0649(16) 0.0071(12) 0.0158(12) 0.0181(13)
C37 0.0561(19) 0.0763(18) 0.0594(15) 0.0001(13) 0.0149(12) 0.0202(14)
C38 0.056(2) 0.083(2) 0.0688(17) -0.0054(15) 0.0210(14) 0.0121(16)
C39 0.064(3) 0.118(3) 0.088(2) 0.000(2) 0.0229(18) 0.014(2)
C40 0.069(3) 0.129(3) 0.112(3) -0.002(3) 0.038(2) -0.009(3)
C41 0.097(4) 0.093(3) 0.116(3) 0.010(2) 0.052(3) 0.002(2)
C42 0.081(3) 0.075(2) 0.105(3) 0.0172(18) 0.042(2) 0.0113(18)
C43 0.063(2) 0.0671(17) 0.0735(18) 0.0023(14) 0.0288(14) 0.0136(15)
C44 0.0596(19) 0.0600(15) 0.0681(16) 0.0124(12) 0.0232(13) 0.0159(13)
C45 0.062(2) 0.0667(16) 0.0623(16) 0.0137(13) 0.0173(13) 0.0202(15)
C46 0.071(2) 0.098(2) 0.073(2) 0.0093(18) 0.0193(16) 0.0010(19)
C47 0.082(3) 0.099(3) 0.083(2) 0.011(2) 0.0092(19) -0.002(2)
C48 0.100(3) 0.075(2) 0.075(2) 0.0078(16) -0.0017(19) 0.024(2)
C49 0.107(3) 0.094(2) 0.0636(19) 0.0061(17) 0.0170(18) 0.034(2)
C50 0.076(2) 0.083(2) 0.0708(19) 0.0146(16) 0.0228(16) 0.0220(18)
C51 0.158(5) 0.099(3) 0.088(3) -0.002(2) -0.019(3) 0.018(3)
C52 0.0564(18) 0.0627(16) 0.0709(17) 0.0136(13) 0.0245(13) 0.0161(13)
C53 0.060(2) 0.0697(17) 0.0693(18) 0.0065(14) 0.0127(14) 0.0174(15)
C54 0.069(2) 0.0696(18) 0.0768(19) 0.0011(15) 0.0204(15) 0.0148(16)
C55 0.087(3) 0.0734(19) 0.091(2) 0.0124(17) 0.0361(19) 0.0286(18)
C56 0.131(4) 0.108(3) 0.093(3) 0.027(2) 0.031(2) 0.075(3)
C57 0.122(3) 0.099(2) 0.0692(19) 0.0234(17) 0.0322(19) 0.061(2)
C58 0.155(4) 0.116(3) 0.121(3) 0.010(3) 0.054(3) 0.081(3)
C59 0.202(12) 0.188(8) 0.276(17) -0.017(8) 0.136(12) -0.084(8)
C60 0.109(7) 0.63(3) 0.169(8) -0.046(14) 0.042(6) 0.040(13)
C61 0.50(4) 0.45(3) 0.202(15) 0.017(15) 0.13(2) 0.00(3)
S1 0.0568(5) 0.0656(4) 0.0807(5) 0.0156(3) 0.0232(4) 0.0069(3)
S2 0.0697(6) 0.0688(5) 0.0722(5) 0.0225(4) 0.0132(4) 0.0077(4)
S3 0.0811(6) 0.0796(5) 0.0726(5) 0.0230(4) 0.0182(4) 0.0335(4)
S4 0.0685(6) 0.0970(6) 0.0677(5) 0.0101(4) 0.0136(4) 0.0361(5)

loop_
_atom_type_symbol
_atom_type_description
_atom_type_scat_dispersion_real
_atom_type_scat_dispersion_imag
_atom_type_scat_source
C C 0.0033 0.0016 'International Tables Vol C Tables 4.2.6.8 and 6.1.1.4'
H H 0 0 'International Tables Vol C Tables 4.2.6.8 and 6.1.1.4'
S S 0.1246 0.1234 'International Tables Vol C Tables 4.2.6.8 and 6.1.1.4'
Cl Cl 0.1484 0.1585 'International Tables Vol C Tables 4.2.6.8 and 6.1.1.4'
O O 0.0106 0.006 'International Tables Vol C Tables 4.2.6.8 and 6.1.1.4'

loop_
_geom_angle_atom_site_label_1
_geom_angle_atom_site_label_2
_geom_angle_atom_site_label_3
_geom_angle
_geom_angle_site_symmetry_1
_geom_angle_site_symmetry_3
C2 C1 C1 129.6(4) . 2_657
C2 C1 S2 109.8(2) . .
C1 C1 S2 120.5(3) 2_657 .
C1 C2 C3 114.2(3) . .
C1 C2 H2 122.9 . .
C3 C2 H2 122.9 . .
C4 C3 C2 112.9(3) . .
C4 C3 H3 123.5 . .
C2 C3 H3 123.5 . .
C3 C4 C5 127.7(3) . .
C3 C4 S2 110.1(2) . .
C5 C4 S2 122.2(2) . .
C6 C5 C4 127.0(3) . .
C6 C5 S1 111.7(2) . .
C4 C5 S1 121.2(2) . .
C5 C6 C7 111.7(3) . .
C5 C6 H6 124.1 . .
C7 C6 H6 124.1 . .
C8 C7 C6 113.3(2) . .
C8 C7 C15 111.3(2) . .
C6 C7 C15 135.4(3) . .
C7 C8 C9 110.5(2) . .
C7 C8 S1 112.1(2) . .
C9 C8 S1 137.4(2) . .
C10 C9 C14 120.4(3) . .
C10 C9 C8 132.6(3) . .
C14 C9 C8 107.0(2) . .
C11 C10 C9 118.8(3) . .
C11 C10 H10 120.6 . .
C9 C10 H10 120.6 . .
C12 C11 C10 121.0(3) . .
C12 C11 H11 119.5 . .
C10 C11 H11 119.5 . .
C11 C12 C13 120.6(3) . .
C11 C12 H12 119.7 . .
C13 C12 H12 119.7 . .
C14 C13 C12 119.3(3) . .
C14 C13 H13 120.4 . .
C12 C13 H13 120.4 . .
C13 C14 C9 119.9(2) . .
C13 C14 C15 128.9(3) . .
C9 C14 C15 111.0(2) . .
C7 C15 C16 112.1(2) . .
C7 C15 C23 109.0(2) . .
C16 C15 C23 112.1(2) . .
C7 C15 C14 100.2(2) . .
C16 C15 C14 108.9(2) . .
C23 C15 C14 114.0(2) . .
C21 C16 C17 117.9(3) . .
C21 C16 C15 120.5(2) . .
C17 C16 C15 121.5(2) . .
C18 C17 C16 120.4(3) . .
C18 C17 H17 119.8 . .
C16 C17 H17 119.8 . .
C19 C18 C17 122.0(3) . .
C19 C18 H18 119 . .
C17 C18 H18 119 . .
C18 C19 C20 117.9(3) . .
C18 C19 C22 121.4(3) . .
C20 C19 C22 120.7(4) . .
C19 C20 C21 120.7(3) . .
C19 C20 H20 119.6 . .
C21 C20 H20 119.6 . .
C20 C21 C16 121.0(3) . .
C20 C21 H21 119.5 . .
C16 C21 H21 119.5 . .
C19 C22 H22A 109.5 . .
C19 C22 H22B 109.5 . .
H22A C22 H22B 109.5 . .
C19 C22 H22C 109.5 . .
H22A C22 H22C 109.5 . .
H22B C22 H22C 109.5 . .
C28 C23 C24 117.4(2) . .
C28 C23 C15 120.0(2) . .
C24 C23 C15 122.3(2) . .
C25 C24 C23 120.8(3) . .
C25 C24 H24 119.6 . .
C23 C24 H24 119.6 . .
C26 C25 C24 121.7(3) . .
C26 C25 H25 119.1 . .
C24 C25 H25 119.1 . .
C25 C26 C27 117.0(3) . .
C25 C26 C29 122.2(3) . .
C27 C26 C29 120.8(3) . .
C28 C27 C26 122.0(3) . .
C28 C27 H27 119 . .
C26 C27 H27 119 . .
C27 C28 C23 121.1(3) . .
C27 C28 H28 119.5 . .
C23 C28 H28 119.5 . .
C26 C29 H29A 109.5 . .
C26 C29 H29B 109.5 . .
H29A C29 H29B 109.5 . .
C26 C29 H29C 109.5 . .
H29A C29 H29C 109.5 . .
H29B C29 H29C 109.5 . .
C31 C30 C30 129.5(4) . 2_567
C31 C30 S3 110.3(2) . .
C30 C30 S3 120.2(3) 2_567 .
C30 C31 C32 113.8(3) . .
C30 C31 H31 123.1 . .
C32 C31 H31 123.1 . .
C33 C32 C31 112.8(3) . .
C33 C32 H32 123.6 . .
C31 C32 H32 123.6 . .
C32 C33 C34 129.0(3) . .
C32 C33 S3 110.6(3) . .
C34 C33 S3 120.2(2) . .
C35 C34 C33 126.8(3) . .
C35 C34 S4 112.0(2) . .
C33 C34 S4 121.1(2) . .
C34 C35 C36 111.4(3) . .
C34 C35 H35 124.3 . .
C36 C35 H35 124.3 . .
C37 C36 C35 113.0(3) . .
C37 C36 C44 110.7(3) . .
C35 C36 C44 136.3(3) . .
C36 C37 C38 111.1(3) . .
C36 C37 S4 112.6(2) . .
C38 C37 S4 136.2(2) . .
C39 C38 C43 121.4(3) . .
C39 C38 C37 132.1(3) . .
C43 C38 C37 106.4(3) . .
C38 C39 C40 118.3(4) . .
C38 C39 H39 120.9 . .
C40 C39 H39 120.9 . .
C41 C40 C39 120.9(4) . .
C41 C40 H40 119.6 . .
C39 C40 H40 119.6 . .
C40 C41 C42 120.2(4) . .
C40 C41 H41 119.9 . .
C42 C41 H41 119.9 . .
C43 C42 C41 120.3(4) . .
C43 C42 H42 119.9 . .
C41 C42 H42 119.9 . .
C42 C43 C38 119.0(3) . .
C42 C43 C44 129.5(3) . .
C38 C43 C44 111.4(3) . .
C52 C44 C43 110.2(2) . .
C52 C44 C36 112.9(2) . .
C43 C44 C36 100.1(2) . .
C52 C44 C45 111.2(2) . .
C43 C44 C45 114.0(2) . .
C36 C44 C45 108.0(2) . .
C46 C45 C50 117.3(3) . .
C46 C45 C44 119.4(3) . .
C50 C45 C44 123.2(3) . .
C47 C46 C45 122.0(3) . .
C47 C46 H46 119 . .
C45 C46 H46 119 . .
C46 C47 C48 121.0(4) . .
C46 C47 H47 119.5 . .
C48 C47 H47 119.5 . .
C49 C48 C47 117.5(3) . .
C49 C48 C51 121.8(4) . .
C47 C48 C51 120.7(4) . .
C48 C49 C50 122.0(4) . .
C48 C49 H49 119 . .
C50 C49 H49 119 . .
C45 C50 C49 120.2(4) . .
C45 C50 H50 119.9 . .
C49 C50 H50 119.9 . .
C48 C51 H51A 109.5 . .
C48 C51 H51B 109.5 . .
H51A C51 H51B 109.5 . .
C48 C51 H51C 109.5 . .
H51A C51 H51C 109.5 . .
H51B C51 H51C 109.5 . .
C57 C52 C53 116.2(3) . .
C57 C52 C44 122.1(3) . .
C53 C52 C44 121.6(3) . .
C54 C53 C52 121.4(3) . .
C54 C53 H53 119.3 . .
C52 C53 H53 119.3 . .
C55 C54 C53 122.2(3) . .
C55 C54 H54 118.9 . .
C53 C54 H54 118.9 . .
C54 C55 C56 117.0(3) . .
C54 C55 C58 121.6(3) . .
C56 C55 C58 121.4(3) . .
C55 C56 C57 121.5(3) . .
C55 C56 H56 119.3 . .
C57 C56 H56 119.3 . .
C52 C57 C56 121.7(3) . .
C52 C57 H57 119.2 . .
C56 C57 H57 119.2 . .
C55 C58 H58A 109.5 . .
C55 C58 H58B 109.5 . .
H58A C58 H58B 109.5 . .
C55 C58 H58C 109.5 . .
H58A C58 H58C 109.5 . .
H58B C58 H58C 109.5 . .
C61 C59 C60 113.6(13) 2_656 .
C61 C59 H59A 108.9 2_656 .
C60 C59 H59A 108.9 . .
C61 C59 H59B 108.9 2_656 .
C60 C59 H59B 108.9 . .
H59A C59 H59B 107.7 . .
C61 C60 C59 98.0(10) . .
C61 C60 H60A 112.2 . .
C59 C60 H60A 112.2 . .
C61 C60 H60B 112.2 . .
C59 C60 H60B 112.2 . .
H60A C60 H60B 109.8 . .
C59 C61 C60 147.1(16) 2_656 .
C59 C61 H61A 100 2_656 .
C60 C61 H61A 100 . .
C59 C61 H61B 100 2_656 .
C60 C61 H61B 100 . .
H61A C61 H61B 104.2 . .
C8 S1 C5 91.10(14) . .
C4 S2 C1 92.95(15) . .
C33 S3 C30 92.51(15) . .
C37 S4 C34 90.86(15) . .

loop_
_geom_bond_atom_site_label_1
_geom_bond_atom_site_label_2
_geom_bond_distance
_geom_bond_site_symmetry_2
C1 C2 1.360(5) .
C1 C1 1.442(6) 2_657
C1 S2 1.723(3) .
C2 C3 1.401(4) .
C2 H2 0.93 .
C3 C4 1.373(4) .
C3 H3 0.93 .
C4 C5 1.449(4) .
C4 S2 1.717(3) .
C5 C6 1.374(4) .
C5 S1 1.737(3) .
C6 C7 1.410(4) .
C6 H6 0.93 .
C7 C8 1.366(4) .
C7 C15 1.513(4) .
C8 C9 1.453(4) .
C8 S1 1.708(3) .
C9 C10 1.385(4) .
C9 C14 1.402(4) .
C10 C11 1.381(4) .
C10 H10 0.93 .
C11 C12 1.376(5) .
C11 H11 0.93 .
C12 C13 1.383(4) .
C12 H12 0.93 .
C13 C14 1.380(4) .
C13 H13 0.93 .
C14 C15 1.540(3) .
C15 C16 1.530(4) .
C15 C23 1.532(4) .
C16 C21 1.385(4) .
C16 C17 1.388(4) .
C17 C18 1.377(4) .
C17 H17 0.93 .
C18 C19 1.369(5) .
C18 H18 0.93 .
C19 C20 1.384(5) .
C19 C22 1.513(5) .
C20 C21 1.385(4) .
C20 H20 0.93 .
C21 H21 0.93 .
C22 H22A 0.96 .
C22 H22B 0.96 .
C22 H22C 0.96 .
C23 C28 1.384(4) .
C23 C24 1.385(4) .
C24 C25 1.382(4) .
C24 H24 0.93 .
C25 C26 1.376(5) .
C25 H25 0.93 .
C26 C27 1.380(5) .
C26 C29 1.507(4) .
C27 C28 1.371(4) .
C27 H27 0.93 .
C28 H28 0.93 .
C29 H29A 0.96 .
C29 H29B 0.96 .
C29 H29C 0.96 .
C30 C31 1.357(5) .
C30 C30 1.447(7) 2_567
C30 S3 1.726(3) .
C31 C32 1.411(5) .
C31 H31 0.93 .
C32 C33 1.368(4) .
C32 H32 0.93 .
C33 C34 1.452(4) .
C33 S3 1.719(4) .
C34 C35 1.381(4) .
C34 S4 1.723(3) .
C35 C36 1.405(4) .
C35 H35 0.93 .
C36 C37 1.360(4) .
C36 C44 1.530(4) .
C37 C38 1.454(4) .
C37 S4 1.704(3) .
C38 C39 1.373(5) .
C38 C43 1.410(4) .
C39 C40 1.397(6) .
C39 H39 0.93 .
C40 C41 1.378(6) .
C40 H40 0.93 .
C41 C42 1.383(6) .
C41 H41 0.93 .
C42 C43 1.372(4) .
C42 H42 0.93 .
C43 C44 1.527(4) .
C44 C52 1.527(4) .
C44 C45 1.537(4) .
C45 C46 1.377(5) .
C45 C50 1.386(4) .
C46 C47 1.373(5) .
C46 H46 0.93 .
C47 C48 1.384(5) .
C47 H47 0.93 .
C48 C49 1.361(6) .
C48 C51 1.521(5) .
C49 C50 1.396(5) .
C49 H49 0.93 .
C50 H50 0.93 .
C51 H51A 0.96 .
C51 H51B 0.96 .
C51 H51C 0.96 .
C52 C57 1.380(4) .
C52 C53 1.386(4) .
C53 C54 1.373(4) .
C53 H53 0.93 .
C54 C55 1.366(5) .
C54 H54 0.93 .
C55 C56 1.368(5) .
C55 C58 1.512(5) .
C56 C57 1.385(5) .
C56 H56 0.93 .
C57 H57 0.93 .
C58 H58A 0.96 .
C58 H58B 0.96 .
C58 H58C 0.96 .
C59 C61 1.22(2) 2_656
C59 C60 1.651(12) .
C59 H59A 0.97 .
C59 H59B 0.97 .
C60 C61 1.547(13) .
C60 H60A 0.97 .
C60 H60B 0.97 .
C61 C59 1.22(2) 2_656
C61 H61A 0.97 .
C61 H61B 0.97 .
